data_4311604
loop_
_publ_author_name
'Scott D. Bunge'
'Timothy J. Boyle'
'Harry D. Pratt'
'Todd M. Alam'
'Mark A. Rodriguez'

_publ_section_title
;
 Synthesis and Characterization of a Series of Rubidium Alkoxides and
 Rubidium-Titanium Double Alkoxides
;
_journal_name_full 'Inorganic Chemistry'
_journal_page_first 6035
_journal_page_last 6041
_journal_paper_doi 10.1021/ic049325x
_journal_volume 43
_journal_year 2004
_chemical_formula_sum 'C40 H45 O5 Rb Ti'
_chemical_formula_weight 739.13
_chemical_name_common '(7) [Rb(DMP)Ti(DMP)4]inf'
_chemical_name_systematic
; 
 ? 
;
_space_group_IT_number 33
_symmetry_cell_setting orthorhombic
_symmetry_space_group_name_Hall 'P 2c -2n'
_symmetry_space_group_name_H-M 'P n a 21'
_atom_sites_solution_hydrogens geom
_atom_sites_solution_primary direct
_atom_sites_solution_secondary difmap
_audit_creation_method SHELXL-97
_cell_angle_alpha 90.00
_cell_angle_beta 90.00
_cell_angle_gamma 90.00
_cell_formula_units_Z 4
_cell_length_a 17.101(2)
_cell_length_b 10.5715(14)
_cell_length_c 19.698(3)
_cell_measurement_reflns_used 951
_cell_measurement_temperature 178(2)
_cell_measurement_theta_max 16.14
_cell_measurement_theta_min 2.19
_cell_volume 3561.1(8)
_computing_cell_refinement 'Bruker SMART'
_computing_data_collection 'Bruker SMART'
_computing_data_reduction 'Bruker SAINT'
_computing_molecular_graphics 'Bruker SHELXTL'
_computing_publication_material 'Bruker SHELXTL'
_computing_structure_refinement 'SHELXL-97 (Sheldrick, 1997)'
_computing_structure_solution 'SHELXS-97 (Sheldrick, 1990)'
_diffrn_ambient_temperature 178(2)
_diffrn_measured_fraction_theta_full 0.999
_diffrn_measured_fraction_theta_max 0.999
_diffrn_measurement_device_type 'CCD area detector'
_diffrn_measurement_method 'phi and omega scans'
_diffrn_radiation_monochromator graphite
_diffrn_radiation_source 'fine-focus sealed tube'
_diffrn_radiation_type MoK\a
_diffrn_radiation_wavelength 0.71073
_diffrn_reflns_av_R_equivalents 0.0964
_diffrn_reflns_av_sigmaI/netI 0.0963
_diffrn_reflns_limit_h_max 18
_diffrn_reflns_limit_h_min -18
_diffrn_reflns_limit_k_max 11
_diffrn_reflns_limit_k_min -11
_diffrn_reflns_limit_l_max 11
_diffrn_reflns_limit_l_min -21
_diffrn_reflns_number 15197
_diffrn_reflns_theta_full 23.26
_diffrn_reflns_theta_max 23.26
_diffrn_reflns_theta_min 2.07
_exptl_absorpt_coefficient_mu 1.641
_exptl_absorpt_correction_type none
_exptl_crystal_colour yellow
_exptl_crystal_density_diffrn 1.379
_exptl_crystal_density_meas 0
_exptl_crystal_density_method 'not measured'
_exptl_crystal_description irregular
_exptl_crystal_F_000 1536
_exptl_crystal_size_max 0.161
_exptl_crystal_size_mid 0.032
_exptl_crystal_size_min 0.012
_refine_diff_density_max 0.427
_refine_diff_density_min -0.340
_refine_diff_density_rms 0.073
_refine_ls_abs_structure_details 'Flack H D (1983), Acta Cryst. A39, 876-881'
_refine_ls_abs_structure_Flack 0.030(10)
_refine_ls_extinction_method none
_refine_ls_goodness_of_fit_ref 1.043
_refine_ls_hydrogen_treatment mixed
_refine_ls_matrix_type full
_refine_ls_number_parameters 445
_refine_ls_number_reflns 3937
_refine_ls_number_restraints 7
_refine_ls_restrained_S_all 1.042
_refine_ls_R_factor_all 0.0703
_refine_ls_R_factor_gt 0.0532
_refine_ls_shift/su_max 0.035
_refine_ls_shift/su_mean 0.001
_refine_ls_structure_factor_coef Fsqd
_refine_ls_weighting_details 'calc w=1/[\s^2^(Fo^2^)+(0.0218P)^2^+0.0000P] where P=(Fo^2^+2Fc^2^)/3'
_refine_ls_weighting_scheme calc
_refine_ls_wR_factor_gt 0.0855
_refine_ls_wR_factor_ref 0.0901
_reflns_number_gt 3274
_reflns_number_total 3937
_reflns_threshold_expression >2sigma(I)
_cod_data_source_file ic049325xsi20040709_105139_5.cif
_cod_data_source_block hdp008ss
_cod_depositor_comments
;
The following automatic conversions were performed:
'_symmetry_cell_setting' value 'Orthorhombic' changed to 'orthorhombic'
according to '/home/saulius/struct/CIF-dictionaries/cif_core.dic'
dictionary named 'cif_core.dic' version 2.4.1 from 2010-06-29.

Automatic conversion script
Id: cif_fix_enum 1527 2010-12-29 10:47:43Z saulius 

2022-01-02
Z value and formula fixed to values more according to usual
chemical conventions.                 miguel
;
_cod_original_formula_sum 'C80 H90 O10 Rb2 Ti2'
_cod_original_formula_weight 1478.26
_cod_original_formula_units_Z 2
_cod_original_cell_volume 3561.2(8)
_cod_database_code 4311604

loop_
_symmetry_equiv_pos_as_xyz
'x, y, z'
'-x, -y, z+1/2'
'x+1/2, -y+1/2, z'
'-x+1/2, y+1/2, z+1/2'

loop_
_atom_site_label
_atom_site_type_symbol
_atom_site_fract_x
_atom_site_fract_y
_atom_site_fract_z
_atom_site_U_iso_or_equiv
_atom_site_adp_type
_atom_site_occupancy
_atom_site_symmetry_multiplicity
_atom_site_calc_flag
_atom_site_refinement_flags
_atom_site_disorder_assembly
_atom_site_disorder_group
Rb1 Rb 0.53697(4) 0.42605(6) 0.14261(4) 0.02770(18) Uani 1 1 d . . .
Ti1 Ti 0.41212(7) 0.50863(11) 0.35688(7) 0.0186(3) Uani 1 1 d . . .
O1 O 0.4381(2) 0.5309(4) 0.2615(2) 0.0218(12) Uani 1 1 d . . .
O2 O 0.3112(2) 0.4673(4) 0.3291(2) 0.0258(12) Uani 1 1 d . . .
O3 O 0.4424(2) 0.6763(4) 0.3788(2) 0.0219(12) Uani 1 1 d . . .
O4 O 0.3874(3) 0.4817(5) 0.4483(3) 0.0246(13) Uani 1 1 d . . .
O5 O 0.4893(2) 0.3850(4) 0.3573(3) 0.0240(12) Uani 1 1 d . . .
C1 C 0.3983(4) 0.5749(8) 0.2055(4) 0.0256(18) Uani 1 1 d . . .
C2 C 0.4112(5) 0.7016(8) 0.1867(4) 0.032(2) Uani 1 1 d . . .
C3 C 0.3716(5) 0.7445(10) 0.1284(5) 0.052(3) Uani 1 1 d . . .
H3 H 0.3783 0.8295 0.1139 0.063 Uiso 1 1 calc R . .
C4 C 0.3237(6) 0.6656(13) 0.0924(5) 0.073(4) Uani 1 1 d . . .
H4 H 0.2960 0.6976 0.0543 0.088 Uiso 1 1 calc R . .
C5 C 0.3149(5) 0.5411(10) 0.1104(4) 0.047(3) Uani 1 1 d . . .
H5 H 0.2835 0.4868 0.0834 0.056 Uiso 1 1 calc R . .
C6 C 0.3515(4) 0.4939(8) 0.1677(4) 0.028(2) Uani 1 1 d . . .
C7 C 0.4655(5) 0.7821(8) 0.2245(5) 0.054(3) Uani 1 1 d . . .
H7A H 0.4720 0.8626 0.2005 0.080 Uiso 1 1 calc R . .
H7B H 0.5162 0.7396 0.2283 0.080 Uiso 1 1 calc R . .
H7C H 0.4445 0.7981 0.2700 0.080 Uiso 1 1 calc R . .
C8 C 0.3434(5) 0.3566(8) 0.1855(4) 0.046(3) Uani 1 1 d . . .
H8A H 0.3119 0.3482 0.2268 0.069 Uiso 1 1 calc R . .
H8B H 0.3953 0.3202 0.1933 0.069 Uiso 1 1 calc R . .
H8C H 0.3177 0.3118 0.1481 0.069 Uiso 1 1 calc R . .
C9 C 0.2385(4) 0.4685(6) 0.3553(4) 0.0168(16) Uani 1 1 d . . .
C10 C 0.2129(4) 0.3686(7) 0.3975(4) 0.0196(18) Uani 1 1 d D . .
C11 C 0.1398(4) 0.3788(7) 0.4263(4) 0.0243(19) Uani 1 1 d . . .
H11 H 0.1226 0.3148 0.4566 0.029 Uiso 1 1 calc R . .
C12 C 0.0913(4) 0.4780(8) 0.4125(4) 0.033(2) Uani 1 1 d . . .
H12 H 0.0417 0.4835 0.4340 0.039 Uiso 1 1 calc R . .
C13 C 0.1146(4) 0.5702(7) 0.3673(4) 0.0317(19) Uani 1 1 d . . .
H13 H 0.0802 0.6380 0.3569 0.038 Uiso 1 1 calc R . .
C14 C 0.1866(4) 0.5653(7) 0.3372(4) 0.0253(19) Uani 1 1 d . . .
C15 C 0.2083(4) 0.6570(7) 0.2825(4) 0.034(2) Uani 1 1 d . . .
H15A H 0.2026 0.6162 0.2381 0.051 Uiso 1 1 calc R . .
H15B H 0.2627 0.6838 0.2887 0.051 Uiso 1 1 calc R . .
H15C H 0.1739 0.7309 0.2849 0.051 Uiso 1 1 calc R . .
C16 C 0.2619(4) 0.2530(6) 0.4092(4) 0.028(2) Uani 1 1 d D . .
H16A H 0.2367 0.1991 0.4432 0.042 Uiso 1 1 calc R . .
H16B H 0.3137 0.2784 0.4255 0.042 Uiso 1 1 calc R . .
H16C H 0.2673 0.2061 0.3666 0.042 Uiso 1 1 calc R . .
C17 C 0.4420(4) 0.7529(7) 0.4338(4) 0.0192(18) Uani 1 1 d . . .
C18 C 0.5002(5) 0.7357(7) 0.4837(4) 0.026(2) Uani 1 1 d D . .
C19 C 0.4968(5) 0.8174(8) 0.5384(4) 0.037(2) Uani 1 1 d . . .
H19 H 0.5337 0.8057 0.5739 0.044 Uiso 1 1 calc R . .
C20 C 0.4443(5) 0.9137(8) 0.5451(5) 0.040(2) Uani 1 1 d . . .
H20 H 0.4453 0.9685 0.5832 0.048 Uiso 1 1 calc R . .
C21 C 0.3892(5) 0.9284(7) 0.4936(5) 0.036(2) Uani 1 1 d . . .
H21 H 0.3514 0.9939 0.4972 0.044 Uiso 1 1 calc R . .
C22 C 0.3883(4) 0.8509(7) 0.4383(4) 0.0233(18) Uani 1 1 d D . .
C23 C 0.3272(4) 0.8678(7) 0.3850(4) 0.039(2) Uani 1 1 d D . .
H23A H 0.2845 0.8077 0.3928 0.059 Uiso 1 1 calc R . .
H23B H 0.3502 0.8523 0.3402 0.059 Uiso 1 1 calc R . .
H23C H 0.3068 0.9543 0.3869 0.059 Uiso 1 1 calc R . .
C24 C 0.5624(6) 0.6396(9) 0.4768(5) 0.036(2) Uani 1 1 d D . .
C25 C 0.6364(4) 0.5502(7) 0.0103(4) 0.0229(19) Uani 1 1 d . . .
C26 C 0.6966(4) 0.4817(6) 0.0431(4) 0.0203(18) Uani 1 1 d . . .
C27 C 0.7187(4) 0.5208(8) 0.1078(4) 0.033(2) Uani 1 1 d . . .
H27 H 0.7576 0.4739 0.1313 0.039 Uiso 1 1 calc R . .
C28 C 0.6868(4) 0.6234(7) 0.1384(5) 0.0385(19) Uani 1 1 d . . .
H28 H 0.7052 0.6494 0.1818 0.046 Uiso 1 1 calc R . .
C29 C 0.6285(4) 0.6895(7) 0.1073(4) 0.028(2) Uani 1 1 d . . .
H29 H 0.6060 0.7605 0.1296 0.034 Uiso 1 1 calc R . .
C30 C 0.6009(4) 0.6542(7) 0.0426(4) 0.0255(19) Uani 1 1 d . . .
C31 C 0.5366(5) 0.7274(7) 0.0076(4) 0.036(2) Uani 1 1 d . . .
H31A H 0.5579 0.7701 -0.0325 0.055 Uiso 1 1 calc R . .
H31B H 0.5152 0.7905 0.0390 0.055 Uiso 1 1 calc R . .
H31C H 0.4950 0.6691 -0.0063 0.055 Uiso 1 1 calc R . .
C32 C 0.7358(4) 0.3708(7) 0.0106(4) 0.0261(19) Uani 1 1 d . . .
H32A H 0.7910 0.3689 0.0241 0.039 Uiso 1 1 calc R . .
H32B H 0.7321 0.3781 -0.0388 0.039 Uiso 1 1 calc R . .
H32C H 0.7102 0.2926 0.0255 0.039 Uiso 1 1 calc R . .
C33 C 0.5353(4) 0.3244(7) 0.3109(4) 0.0218(18) Uani 1 1 d . . .
C34 C 0.5118(4) 0.2090(7) 0.2835(4) 0.023(2) Uani 1 1 d . . .
C35 C 0.5597(5) 0.1452(7) 0.2388(4) 0.032(2) Uani 1 1 d . . .
H35 H 0.5431 0.0669 0.2199 0.039 Uiso 1 1 calc R . .
C36 C 0.6322(4) 0.1950(7) 0.2211(4) 0.029(2) Uani 1 1 d . . .
H36 H 0.6653 0.1519 0.1900 0.035 Uiso 1 1 calc R . .
C37 C 0.6551(4) 0.3077(7) 0.2496(4) 0.029(2) Uani 1 1 d . . .
H37 H 0.7054 0.3400 0.2388 0.034 Uiso 1 1 calc R . .
C38 C 0.6082(4) 0.3761(7) 0.2932(4) 0.0234(19) Uani 1 1 d . . .
C39 C 0.6352(4) 0.4981(7) 0.3239(4) 0.033(2) Uani 1 1 d . . .
H39A H 0.6846 0.5237 0.3028 0.049 Uiso 1 1 calc R . .
H39B H 0.6429 0.4868 0.3728 0.049 Uiso 1 1 calc R . .
H39C H 0.5956 0.5636 0.3161 0.049 Uiso 1 1 calc R . .
C40 C 0.4361(4) 0.1485(7) 0.3066(4) 0.037(2) Uani 1 1 d . . .
H40A H 0.4181 0.0885 0.2720 0.056 Uiso 1 1 calc R . .
H40B H 0.3963 0.2142 0.3132 0.056 Uiso 1 1 calc R . .
H40C H 0.4448 0.1036 0.3495 0.056 Uiso 1 1 calc R . .
H24A H 0.549(3) 0.572(4) 0.459(3) 0.002(17) Uiso 1 1 d D . .
H24B H 0.590(5) 0.642(9) 0.511(3) 0.06(3) Uiso 1 1 d D . .
H24C H 0.599(8) 0.666(18) 0.453(9) 0.31(13) Uiso 1 1 d D . .

loop_
_atom_site_aniso_label
_atom_site_aniso_U_11
_atom_site_aniso_U_22
_atom_site_aniso_U_33
_atom_site_aniso_U_23
_atom_site_aniso_U_13
_atom_site_aniso_U_12
Rb1 0.0244(3) 0.0330(4) 0.0257(4) 0.0016(5) 0.0034(5) -0.0014(4)
Ti1 0.0211(7) 0.0200(7) 0.0147(7) 0.0014(7) 0.0015(6) 0.0018(6)
O1 0.022(3) 0.026(3) 0.017(3) -0.002(2) 0.002(2) -0.004(2)
O2 0.022(3) 0.034(3) 0.022(3) 0.003(2) 0.001(2) 0.004(2)
O3 0.020(3) 0.022(3) 0.023(3) 0.001(2) -0.003(2) -0.004(2)
O4 0.027(3) 0.027(3) 0.020(3) 0.009(3) 0.005(3) 0.002(2)
O5 0.026(3) 0.021(3) 0.024(3) 0.001(3) 0.005(3) 0.013(2)
C1 0.026(4) 0.041(5) 0.010(4) 0.002(4) -0.002(4) 0.011(4)
C2 0.041(5) 0.034(5) 0.020(5) 0.007(4) 0.006(4) 0.013(4)
C3 0.060(6) 0.065(7) 0.032(7) 0.026(6) 0.029(5) 0.039(5)
C4 0.053(8) 0.132(12) 0.034(7) 0.025(8) 0.017(6) 0.058(8)
C5 0.030(6) 0.082(8) 0.028(5) -0.016(6) -0.001(5) 0.018(5)
C6 0.020(4) 0.038(5) 0.025(5) -0.009(4) 0.006(4) 0.014(4)
C7 0.074(7) 0.035(5) 0.051(7) 0.010(5) 0.032(6) 0.003(5)
C8 0.037(5) 0.070(7) 0.031(5) -0.021(5) -0.002(4) -0.025(5)
C9 0.015(4) 0.022(4) 0.013(4) -0.011(4) 0.000(4) 0.001(3)
C10 0.019(5) 0.024(4) 0.015(4) -0.005(4) -0.001(4) 0.002(4)
C11 0.030(5) 0.028(5) 0.015(4) 0.005(4) -0.002(4) -0.005(4)
C12 0.021(4) 0.051(6) 0.027(5) -0.008(5) 0.014(4) -0.012(4)
C13 0.027(5) 0.040(5) 0.028(5) -0.005(5) -0.004(4) 0.002(4)
C14 0.019(4) 0.034(4) 0.022(5) -0.011(4) -0.004(4) 0.002(4)
C15 0.040(5) 0.041(5) 0.021(5) 0.008(4) 0.007(4) 0.005(4)
C16 0.033(5) 0.027(5) 0.025(5) 0.005(4) 0.006(4) -0.002(4)
C17 0.026(5) 0.020(4) 0.011(4) 0.000(4) 0.001(4) -0.012(3)
C18 0.042(5) 0.016(4) 0.022(5) 0.002(4) 0.014(4) -0.007(4)
C19 0.050(6) 0.027(5) 0.034(6) 0.011(5) -0.007(5) -0.005(4)
C20 0.061(6) 0.031(5) 0.029(5) -0.010(5) 0.024(5) -0.021(5)
C21 0.044(6) 0.019(4) 0.045(6) -0.004(5) 0.014(5) -0.002(4)
C22 0.021(4) 0.020(4) 0.029(5) -0.001(4) 0.000(4) 0.001(4)
C23 0.048(6) 0.027(5) 0.044(6) 0.004(5) 0.012(5) 0.004(4)
C24 0.047(7) 0.030(6) 0.031(6) -0.009(5) -0.013(5) -0.005(5)
C25 0.028(5) 0.026(5) 0.014(4) 0.002(4) -0.002(4) -0.009(4)
C26 0.020(4) 0.020(4) 0.021(4) 0.006(4) -0.003(4) -0.007(3)
C27 0.027(5) 0.041(5) 0.030(5) -0.001(5) -0.010(4) -0.006(4)
C28 0.050(5) 0.042(5) 0.024(4) -0.008(6) 0.000(6) -0.014(4)
C29 0.041(5) 0.024(5) 0.020(5) -0.003(4) 0.014(4) -0.016(4)
C30 0.029(5) 0.027(5) 0.021(5) -0.008(4) 0.002(4) -0.006(4)
C31 0.047(5) 0.036(5) 0.026(5) 0.002(4) 0.009(4) 0.015(4)
C32 0.028(5) 0.031(5) 0.019(4) 0.009(4) -0.010(4) 0.005(4)
C33 0.023(4) 0.021(4) 0.022(5) 0.007(4) -0.004(4) 0.004(4)
C34 0.022(5) 0.023(5) 0.023(5) 0.004(4) 0.008(4) 0.001(4)
C35 0.044(6) 0.013(4) 0.040(6) 0.002(4) -0.002(5) 0.000(4)
C36 0.038(5) 0.027(5) 0.022(5) 0.000(4) 0.007(4) 0.012(4)
C37 0.020(4) 0.044(5) 0.022(5) 0.012(5) -0.003(4) 0.007(4)
C38 0.030(5) 0.026(4) 0.014(4) 0.000(4) -0.003(4) 0.014(4)
C39 0.031(5) 0.035(5) 0.033(5) -0.009(5) -0.006(4) -0.008(4)
C40 0.042(5) 0.026(4) 0.044(6) -0.010(5) 0.007(4) 0.001(4)

loop_
_atom_type_symbol
_atom_type_description
_atom_type_scat_dispersion_real
_atom_type_scat_dispersion_imag
_atom_type_scat_source
C C 0.0033 0.0016 'International Tables Vol C Tables 4.2.6.8 and 6.1.1.4'
H H 0.0000 0.0000 'International Tables Vol C Tables 4.2.6.8 and 6.1.1.4'
O O 0.0106 0.0060 'International Tables Vol C Tables 4.2.6.8 and 6.1.1.4'
Ti Ti 0.2776 0.4457 'International Tables Vol C Tables 4.2.6.8 and 6.1.1.4'
Rb Rb -0.9393 2.9676 'International Tables Vol C Tables 4.2.6.8 and 6.1.1.4'

loop_
_geom_angle_atom_site_label_1
_geom_angle_atom_site_label_2
_geom_angle_atom_site_label_3
_geom_angle
_geom_angle_site_symmetry_1
_geom_angle_site_symmetry_3
_geom_angle_publ_flag
O1 Rb1 C37 89.21(16) . . ?
O1 Rb1 C38 64.67(15) . . ?
C37 Rb1 C38 24.75(17) . . ?
O1 Rb1 C29 96.73(15) . . ?
C37 Rb1 C29 99.9(2) . . ?
C38 Rb1 C29 98.81(19) . . ?
O1 Rb1 C30 111.78(15) . . ?
C37 Rb1 C30 118.25(19) . . ?
C38 Rb1 C30 122.65(19) . . ?
C29 Rb1 C30 24.78(17) . . ?
O1 Rb1 C28 102.49(18) . . ?
C37 Rb1 C28 76.8(2) . . ?
C38 Rb1 C28 80.5(2) . . ?
C29 Rb1 C28 23.94(18) . . ?
C30 Rb1 C28 42.9(2) . . ?
O1 Rb1 C36 100.33(15) . . ?
C37 Rb1 C36 24.31(17) . . ?
C38 Rb1 C36 43.20(18) . . ?
C29 Rb1 C36 119.4(2) . . ?
C30 Rb1 C36 130.81(19) . . ?
C28 Rb1 C36 95.5(2) . . ?
O1 Rb1 C27 123.85(16) . . ?
C37 Rb1 C27 70.26(19) . . ?
C38 Rb1 C27 83.53(19) . . ?
C29 Rb1 C27 41.82(19) . . ?
C30 Rb1 C27 49.42(19) . . ?
C28 Rb1 C27 23.55(17) . . ?
C36 Rb1 C27 81.92(19) . . ?
O1 Rb1 C19 130.26(17) . 2_664 ?
C37 Rb1 C19 102.4(2) . 2_664 ?
C38 Rb1 C19 120.0(2) . 2_664 ?
C29 Rb1 C19 127.5(2) . 2_664 ?
C30 Rb1 C19 104.7(2) . 2_664 ?
C28 Rb1 C19 127.2(2) . 2_664 ?
C36 Rb1 C19 78.7(2) . 2_664 ?
C27 Rb1 C19 105.4(2) . 2_664 ?
O1 Rb1 C25 136.06(15) . . ?
C37 Rb1 C25 110.18(19) . . ?
C38 Rb1 C25 125.37(18) . . ?
C29 Rb1 C25 42.61(18) . . ?
C30 Rb1 C25 24.31(17) . . ?
C28 Rb1 C25 49.1(2) . . ?
C36 Rb1 C25 113.48(19) . . ?
C27 Rb1 C25 41.90(18) . . ?
C19 Rb1 C25 85.0(2) 2_664 . ?
O1 Rb1 C26 144.13(14) . . ?
C37 Rb1 C26 86.59(19) . . ?
C38 Rb1 C26 104.64(18) . . ?
C29 Rb1 C26 49.31(17) . . ?
C30 Rb1 C26 42.78(17) . . ?
C28 Rb1 C26 42.0(2) . . ?
C36 Rb1 C26 90.12(18) . . ?
C27 Rb1 C26 23.79(17) . . ?
C19 Rb1 C26 85.31(19) 2_664 . ?
C25 Rb1 C26 24.03(17) . . ?
O1 Rb1 C33 52.12(14) . . ?
C37 Rb1 C33 41.61(18) . . ?
C38 Rb1 C33 23.74(16) . . ?
C29 Rb1 C33 117.94(18) . . ?
C30 Rb1 C33 142.72(18) . . ?
C28 Rb1 C33 103.0(2) . . ?
C36 Rb1 C33 48.22(17) . . ?
C27 Rb1 C33 107.18(18) . . ?
C19 Rb1 C33 110.2(2) 2_664 . ?
C25 Rb1 C33 149.07(18) . . ?
C26 Rb1 C33 127.32(17) . . ?
O5 Ti1 O2 119.6(2) . . ?
O5 Ti1 O4 92.8(2) . . ?
O2 Ti1 O4 92.2(2) . . ?
O5 Ti1 O3 117.53(19) . . ?
O2 Ti1 O3 122.66(19) . . ?
O4 Ti1 O3 89.2(2) . . ?
O5 Ti1 O1 85.8(2) . . ?
O2 Ti1 O1 87.5(2) . . ?
O4 Ti1 O1 178.2(2) . . ?
O3 Ti1 O1 92.5(2) . . ?
C1 O1 Ti1 134.6(4) . . ?
C1 O1 Rb1 77.6(3) . . ?
Ti1 O1 Rb1 144.4(2) . . ?
C9 O2 Ti1 137.8(4) . . ?
C17 O3 Ti1 137.8(4) . . ?
C25 O4 Ti1 172.2(5) 2_665 . ?
C33 O5 Ti1 137.4(5) . . ?
O1 C1 C6 120.4(7) . . ?
O1 C1 C2 117.0(7) . . ?
C6 C1 C2 122.4(7) . . ?
C1 C2 C3 116.5(8) . . ?
C1 C2 C7 121.3(7) . . ?
C3 C2 C7 122.2(9) . . ?
C4 C3 C2 121.0(9) . . ?
C4 C3 H3 119.5 . . ?
C2 C3 H3 119.5 . . ?
C3 C4 C5 121.1(10) . . ?
C3 C4 H4 119.5 . . ?
C5 C4 H4 119.5 . . ?
C4 C5 C6 120.5(10) . . ?
C4 C5 H5 119.7 . . ?
C6 C5 H5 119.7 . . ?
C5 C6 C1 118.4(8) . . ?
C5 C6 C8 119.9(8) . . ?
C1 C6 C8 121.6(7) . . ?
C2 C7 H7A 109.5 . . ?
C2 C7 H7B 109.5 . . ?
H7A C7 H7B 109.5 . . ?
C2 C7 H7C 109.5 . . ?
H7A C7 H7C 109.5 . . ?
H7B C7 H7C 109.5 . . ?
C6 C8 H8A 109.5 . . ?
C6 C8 H8B 109.5 . . ?
H8A C8 H8B 109.5 . . ?
C6 C8 H8C 109.5 . . ?
H8A C8 H8C 109.5 . . ?
H8B C8 H8C 109.5 . . ?
O2 C9 C14 119.6(6) . . ?
O2 C9 C10 120.3(6) . . ?
C14 C9 C10 119.9(6) . . ?
C11 C10 C9 117.7(6) . . ?
C11 C10 C16 120.6(7) . . ?
C9 C10 C16 121.7(6) . . ?
C12 C11 C10 122.0(7) . . ?
C12 C11 H11 119.0 . . ?
C10 C11 H11 119.0 . . ?
C11 C12 C13 119.8(7) . . ?
C11 C12 H12 120.1 . . ?
C13 C12 H12 120.1 . . ?
C14 C13 C12 120.9(7) . . ?
C14 C13 H13 119.6 . . ?
C12 C13 H13 119.6 . . ?
C13 C14 C9 119.2(7) . . ?
C13 C14 C15 120.7(7) . . ?
C9 C14 C15 120.0(6) . . ?
C14 C15 H15A 109.5 . . ?
C14 C15 H15B 109.5 . . ?
H15A C15 H15B 109.5 . . ?
C14 C15 H15C 109.5 . . ?
H15A C15 H15C 109.5 . . ?
H15B C15 H15C 109.5 . . ?
C10 C16 H16A 109.5 . . ?
C10 C16 H16B 109.5 . . ?
H16A C16 H16B 109.5 . . ?
C10 C16 H16C 109.5 . . ?
H16A C16 H16C 109.5 . . ?
H16B C16 H16C 109.5 . . ?
O3 C17 C22 120.1(6) . . ?
O3 C17 C18 118.5(6) . . ?
C22 C17 C18 121.3(7) . . ?
C19 C18 C17 115.6(7) . . ?
C19 C18 C24 122.1(8) . . ?
C17 C18 C24 122.2(8) . . ?
C19 C18 Rb1 67.3(4) . 2_665 ?
C17 C18 Rb1 122.6(5) . 2_665 ?
C24 C18 Rb1 83.2(5) . 2_665 ?
C20 C19 C18 124.7(9) . . ?
C20 C19 Rb1 113.7(6) . 2_665 ?
C18 C19 Rb1 90.3(5) . 2_665 ?
C20 C19 H19 117.7 . . ?
C18 C19 H19 117.7 . . ?
Rb1 C19 H19 64.0 2_665 . ?
C19 C20 C21 117.4(8) . . ?
C19 C20 H20 121.3 . . ?
C21 C20 H20 121.3 . . ?
C22 C21 C20 121.5(8) . . ?
C22 C21 H21 119.3 . . ?
C20 C21 H21 119.3 . . ?
C21 C22 C17 119.5(7) . . ?
C21 C22 C23 120.0(7) . . ?
C17 C22 C23 120.5(7) . . ?
C22 C23 H23A 109.5 . . ?
C22 C23 H23B 109.5 . . ?
H23A C23 H23B 109.5 . . ?
C22 C23 H23C 109.5 . . ?
H23A C23 H23C 109.5 . . ?
H23B C23 H23C 109.5 . . ?
C18 C24 Rb1 73.8(5) . 2_665 ?
C18 C24 H24A 116(4) . . ?
Rb1 C24 H24A 95(5) 2_665 . ?
C18 C24 H24B 108(6) . . ?
Rb1 C24 H24B 63(7) 2_665 . ?
H24A C24 H24B 122(8) . . ?
C18 C24 H24C 111(10) . . ?
Rb1 C24 H24C 153(10) 2_665 . ?
H24A C24 H24C 105(10) . . ?
H24B C24 H24C 91(10) . . ?
O4 C25 C30 118.7(7) 2_664 . ?
O4 C25 C26 120.8(7) 2_664 . ?
C30 C25 C26 120.5(7) . . ?
O4 C25 Rb1 117.1(4) 2_664 . ?
C30 C25 Rb1 74.8(4) . . ?
C26 C25 Rb1 79.4(4) . . ?
C27 C26 C25 117.6(7) . . ?
C27 C26 C32 120.1(7) . . ?
C25 C26 C32 122.3(7) . . ?
C27 C26 Rb1 75.1(4) . . ?
C25 C26 Rb1 76.6(4) . . ?
C32 C26 Rb1 118.0(4) . . ?
C28 C27 C26 122.4(8) . . ?
C28 C27 Rb1 76.9(4) . . ?
C26 C27 Rb1 81.1(4) . . ?
C28 C27 H27 118.8 . . ?
C26 C27 H27 118.8 . . ?
Rb1 C27 H27 113.3 . . ?
C27 C28 C29 120.3(9) . . ?
C27 C28 Rb1 79.5(4) . . ?
C29 C28 Rb1 76.5(4) . . ?
C27 C28 H28 119.9 . . ?
C29 C28 H28 119.9 . . ?
Rb1 C28 H28 114.6 . . ?
C28 C29 C30 121.0(8) . . ?
C28 C29 Rb1 79.5(4) . . ?
C30 C29 Rb1 78.8(4) . . ?
C28 C29 H29 119.5 . . ?
C30 C29 H29 119.5 . . ?
Rb1 C29 H29 112.4 . . ?
C25 C30 C29 118.1(7) . . ?
C25 C30 C31 120.5(7) . . ?
C29 C30 C31 121.3(7) . . ?
C25 C30 Rb1 80.9(4) . . ?
C29 C30 Rb1 76.4(4) . . ?
C31 C30 Rb1 113.9(5) . . ?
C30 C31 H31A 109.5 . . ?
C30 C31 H31B 109.5 . . ?
H31A C31 H31B 109.5 . . ?
C30 C31 H31C 109.5 . . ?
H31A C31 H31C 109.5 . . ?
H31B C31 H31C 109.5 . . ?
C26 C32 H32A 109.5 . . ?
C26 C32 H32B 109.5 . . ?
H32A C32 H32B 109.5 . . ?
C26 C32 H32C 109.5 . . ?
H32A C32 H32C 109.5 . . ?
H32B C32 H32C 109.5 . . ?
O5 C33 C34 120.2(6) . . ?
O5 C33 C38 119.7(6) . . ?
C34 C33 C38 120.0(7) . . ?
O5 C33 Rb1 119.8(4) . . ?
C34 C33 Rb1 84.5(4) . . ?
C38 C33 Rb1 68.6(4) . . ?
C35 C34 C33 120.2(7) . . ?
C35 C34 C40 119.5(7) . . ?
C33 C34 C40 120.1(7) . . ?
C35 C34 Rb1 75.5(4) . . ?
C33 C34 Rb1 73.0(4) . . ?
C40 C34 Rb1 126.8(5) . . ?
C34 C35 C36 120.3(7) . . ?
C34 C35 Rb1 82.3(4) . . ?
C36 C35 Rb1 69.3(4) . . ?
C34 C35 H35 119.9 . . ?
C36 C35 H35 119.9 . . ?
Rb1 C35 H35 119.2 . . ?
C37 C36 C35 118.6(7) . . ?
C37 C36 Rb1 72.0(4) . . ?
C35 C36 Rb1 87.6(4) . . ?
C37 C36 H36 120.7 . . ?
C35 C36 H36 120.7 . . ?
Rb1 C36 H36 110.1 . . ?
C36 C37 C38 122.9(7) . . ?
C36 C37 Rb1 83.7(4) . . ?
C38 C37 Rb1 80.6(4) . . ?
C36 C37 H37 118.6 . . ?
C38 C37 H37 118.5 . . ?
Rb1 C37 H37 106.6 . . ?
C37 C38 C33 117.9(7) . . ?
C37 C38 C39 121.5(7) . . ?
C33 C38 C39 120.5(6) . . ?
C37 C38 Rb1 74.7(4) . . ?
C33 C38 Rb1 87.6(4) . . ?
C39 C38 Rb1 110.1(4) . . ?
C38 C39 H39A 109.5 . . ?
C38 C39 H39B 109.5 . . ?
H39A C39 H39B 109.5 . . ?
C38 C39 H39C 109.5 . . ?
H39A C39 H39C 109.5 . . ?
H39B C39 H39C 109.5 . . ?
C34 C40 H40A 109.5 . . ?
C34 C40 H40B 109.5 . . ?
H40A C40 H40B 109.5 . . ?
C34 C40 H40C 109.5 . . ?
H40A C40 H40C 109.5 . . ?
H40B C40 H40C 109.5 . . ?

loop_
_geom_bond_atom_site_label_1
_geom_bond_atom_site_label_2
_geom_bond_distance
_geom_bond_site_symmetry_2
_geom_bond_publ_flag
Rb1 O1 3.094(4) . ?
Rb1 C37 3.176(7) . ?
Rb1 C38 3.249(7) . ?
Rb1 C29 3.270(7) . ?
Rb1 C30 3.301(7) . ?
Rb1 C28 3.306(7) . ?
Rb1 C36 3.318(7) . ?
Rb1 C27 3.337(7) . ?
Rb1 C19 3.342(8) 2_664 ?
Rb1 C25 3.377(7) . ?
Rb1 C26 3.412(7) . ?
Rb1 C33 3.486(7) . ?
Ti1 O5 1.857(4) . ?
Ti1 O2 1.862(5) . ?
Ti1 O4 1.872(5) . ?
Ti1 O3 1.896(4) . ?
Ti1 O1 1.945(5) . ?
O1 C1 1.378(8) . ?
O2 C9 1.346(7) . ?
O3 C17 1.353(8) . ?
O4 C25 1.331(8) 2_665 ?
O5 C33 1.366(8) . ?
C1 C6 1.388(10) . ?
C1 C2 1.407(10) . ?
C2 C3 1.408(11) . ?
C2 C7 1.463(11) . ?
C3 C4 1.367(13) . ?
C3 H3 0.9500 . ?
C4 C5 1.372(13) . ?
C4 H4 0.9500 . ?
C5 C6 1.383(10) . ?
C5 H5 0.9500 . ?
C6 C8 1.500(11) . ?
C7 H7A 0.9800 . ?
C7 H7B 0.9800 . ?
C7 H7C 0.9800 . ?
C8 H8A 0.9800 . ?
C8 H8B 0.9800 . ?
C8 H8C 0.9800 . ?
C9 C14 1.400(8) . ?
C9 C10 1.414(9) . ?
C10 C11 1.376(9) . ?
C10 C16 1.499(8) . ?
C11 C12 1.364(9) . ?
C11 H11 0.9500 . ?
C12 C13 1.378(10) . ?
C12 H12 0.9500 . ?
C13 C14 1.368(9) . ?
C13 H13 0.9500 . ?
C14 C15 1.497(9) . ?
C15 H15A 0.9800 . ?
C15 H15B 0.9800 . ?
C15 H15C 0.9800 . ?
C16 H16A 0.9800 . ?
C16 H16B 0.9800 . ?
C16 H16C 0.9800 . ?
C17 C22 1.388(9) . ?
C17 C18 1.411(10) . ?
C18 C19 1.382(11) . ?
C18 C24 1.476(10) . ?
C18 Rb1 3.623(8) 2_665 ?
C19 C20 1.364(11) . ?
C19 Rb1 3.342(8) 2_665 ?
C19 H19 0.9500 . ?
C20 C21 1.392(11) . ?
C20 H20 0.9500 . ?
C21 C22 1.363(10) . ?
C21 H21 0.9500 . ?
C22 C23 1.492(9) . ?
C23 H23A 0.9800 . ?
C23 H23B 0.9800 . ?
C23 H23C 0.9800 . ?
C24 Rb1 3.746(11) 2_665 ?
C24 H24A 0.83(4) . ?
C24 H24B 0.83(4) . ?
C24 H24C 0.83(4) . ?
C25 O4 1.331(8) 2_664 ?
C25 C30 1.408(10) . ?
C25 C26 1.414(10) . ?
C26 C27 1.393(10) . ?
C26 C32 1.495(9) . ?
C27 C28 1.356(10) . ?
C27 H27 0.9500 . ?
C28 C29 1.364(10) . ?
C28 H28 0.9500 . ?
C29 C30 1.410(10) . ?
C29 H29 0.9500 . ?
C30 C31 1.511(10) . ?
C31 H31A 0.9800 . ?
C31 H31B 0.9800 . ?
C31 H31C 0.9800 . ?
C32 H32A 0.9800 . ?
C32 H32B 0.9800 . ?
C32 H32C 0.9800 . ?
C33 C34 1.394(10) . ?
C33 C38 1.404(9) . ?
C34 C35 1.380(10) . ?
C34 C40 1.513(9) . ?
C35 C36 1.392(10) . ?
C35 H35 0.9500 . ?
C36 C37 1.375(10) . ?
C36 H36 0.9500 . ?
C37 C38 1.379(10) . ?
C37 H37 0.9500 . ?
C38 C39 1.498(10) . ?
C39 H39A 0.9800 . ?
C39 H39B 0.9800 . ?
C39 H39C 0.9800 . ?
C40 H40A 0.9800 . ?
C40 H40B 0.9800 . ?
C40 H40C 0.9800 . ?
